data_4087557
loop_
_publ_author_name
'Wickramasinghe, Lasantha A.'
'Sharp, Paul R.'

_publ_section_title
;
 Hydroxyl Radical Control through Hydrogen Bonding: Photolysis of
 Platinum(IV)hydroxido Complexes with Intramolecular H-Bonding
;
_journal_issue 14
_journal_name_full Organometallics
_journal_page_first 3451
_journal_paper_doi 10.1021/acs.organomet.5b00292
_journal_volume 34
_journal_year 2015
_chemical_formula_sum 'C21 H38 Cl F3 O3 P2 Pt'
_chemical_formula_weight 687.99
_space_group_crystal_system monoclinic
_space_group_IT_number 14
_space_group_name_Hall '-P 2yn'
_space_group_name_H-M_alt 'P 1 21/n 1'
_atom_sites_solution_hydrogens mixed
_audit_creation_method SHELXL-2014
_cell_angle_alpha 90
_cell_angle_beta 95.2570(10)
_cell_angle_gamma 90
_cell_formula_units_Z 4
_cell_length_a 10.2470(11)
_cell_length_b 22.123(2)
_cell_length_c 11.4681(12)
_cell_measurement_reflns_used 8978
_cell_measurement_temperature 173(2)
_cell_measurement_theta_max 27.44
_cell_measurement_theta_min 2.20
_cell_volume 2588.8(5)
_computing_cell_refinement 'APEX2 (Bruker AXS, 2008)'
_computing_data_collection 'APEX2 (Bruker AXS, 2008)'
_computing_data_reduction 'APEX2 (Bruker AXS, 2008)'
_computing_molecular_graphics 'X-SEED, Barbour, 2001'
_computing_structure_refinement 'SHELXL-2014 (Sheldrick, 2014)'
_computing_structure_solution 'SHELXL-2014 (Sheldrick, 2014)'
_diffrn_ambient_temperature 173(2)
_diffrn_measured_fraction_theta_full 1.000
_diffrn_measured_fraction_theta_max 0.999
_diffrn_measurement_device_type 'Bruker APEX-II CCD'
_diffrn_measurement_method omega-scans
_diffrn_radiation_type MoK\a
_diffrn_radiation_wavelength 0.71073
_diffrn_reflns_av_R_equivalents 0.0454
_diffrn_reflns_av_unetI/netI 0.0346
_diffrn_reflns_Laue_measured_fraction_full 1.000
_diffrn_reflns_Laue_measured_fraction_max 0.999
_diffrn_reflns_limit_h_max 13
_diffrn_reflns_limit_h_min -13
_diffrn_reflns_limit_k_max 28
_diffrn_reflns_limit_k_min -28
_diffrn_reflns_limit_l_max 14
_diffrn_reflns_limit_l_min -14
_diffrn_reflns_number 30324
_diffrn_reflns_point_group_measured_fraction_full 1.000
_diffrn_reflns_point_group_measured_fraction_max 0.999
_diffrn_reflns_theta_full 25.242
_diffrn_reflns_theta_max 27.514
_diffrn_reflns_theta_min 1.841
_diffrn_source 'sealed tube'
_exptl_absorpt_coefficient_mu 5.688
_exptl_absorpt_correction_T_max 0.7456
_exptl_absorpt_correction_T_min 0.4454
_exptl_absorpt_correction_type multi-scan
_exptl_absorpt_process_details
;
 Data were corrected for decay and absorption using the program SADABS 
 (Sheldrick, G. M. (2003). SADABS. Version 2.10. University of
 G\"ottingen, Germany).
;
_exptl_crystal_colour yellow
_exptl_crystal_density_diffrn 1.765
_exptl_crystal_description Needle
_exptl_crystal_F_000 1360
_exptl_crystal_size_max 0.500
_exptl_crystal_size_mid 0.080
_exptl_crystal_size_min 0.050
_refine_diff_density_max 1.064
_refine_diff_density_min -0.657
_refine_diff_density_rms 0.123
_refine_ls_extinction_method none
_refine_ls_goodness_of_fit_ref 1.035
_refine_ls_hydrogen_treatment mixed
_refine_ls_matrix_type full
_refine_ls_number_parameters 320
_refine_ls_number_reflns 5955
_refine_ls_number_restraints 0
_refine_ls_restrained_S_all 1.035
_refine_ls_R_factor_all 0.0318
_refine_ls_R_factor_gt 0.0241
_refine_ls_shift/su_max 0.000
_refine_ls_shift/su_mean 0.000
_refine_ls_structure_factor_coef Fsqd
_refine_ls_weighting_details 'w=1/[\s^2^(Fo^2^)+(0.0174P)^2^+1.7798P] where P=(Fo^2^+2Fc^2^)/3'
_refine_ls_weighting_scheme calc
_refine_ls_wR_factor_gt 0.0458
_refine_ls_wR_factor_ref 0.0481
_reflns_Friedel_coverage 0.000
_reflns_number_gt 5119
_reflns_number_total 5955
_reflns_threshold_expression 'I > 2\s(I)'
_cod_data_source_file om5b00292_si_002.cif
_cod_data_source_block Z:\X-Ray\Lasantha\PtOHAcO\PtAcO
_cod_original_cell_volume 2588.9(5)
_cod_original_sg_symbol_H-M 'P 21/n'
_cod_database_code 4087557
_shelx_space_group_comment
;
The symmetry employed for this shelxl refinement is uniquely defined
by the following loop, which should always be used as a source of
symmetry information in preference to the above space-group names.
They are only intended as comments.
;
_shelx_estimated_absorpt_t_min 0.163
_shelx_estimated_absorpt_t_max 0.764
_shelxl_version_number 2014-3

loop_
_space_group_symop_operation_xyz
'x, y, z'
'-x+1/2, y+1/2, -z+1/2'
'-x, -y, -z'
'x-1/2, -y-1/2, z-1/2'

loop_
_atom_site_label
_atom_site_type_symbol
_atom_site_fract_x
_atom_site_fract_y
_atom_site_fract_z
_atom_site_U_iso_or_equiv
_atom_site_adp_type
_atom_site_occupancy
_atom_site_site_symmetry_order
_atom_site_calc_flag
_atom_site_refinement_flags_posn
_atom_site_refinement_flags_adp
_atom_site_refinement_flags_occupancy
_atom_site_disorder_assembly
_atom_site_disorder_group
Pt1 Pt 0.34484(2) 0.14681(2) 0.30019(2) 0.01047(4) Uani 1 1 d . . . . .
Cl1 Cl 0.33979(8) 0.18375(4) 0.10735(7) 0.01684(17) Uani 1 1 d . . . . .
P1 P 0.52662(8) 0.20822(4) 0.36394(8) 0.01620(18) Uani 1 1 d . . . . .
P2 P 0.15997(8) 0.08681(4) 0.24088(7) 0.01304(17) Uani 1 1 d . . . . .
F1 F 0.7707(6) -0.1011(3) 0.3006(3) 0.052(2) Uani 0.762(13) 1 d . . P A 1
F2 F 0.6976(4) -0.1016(2) 0.1217(4) 0.0429(16) Uani 0.762(13) 1 d . . P A 1
F3 F 0.8544(5) -0.0446(2) 0.1769(6) 0.050(2) Uani 0.762(13) 1 d . . P A 1
O1 O 0.3384(2) 0.11480(11) 0.4632(2) 0.0159(5) Uani 1 1 d . . . . .
O2 O 0.2107(2) 0.21882(10) 0.3257(2) 0.0179(5) Uani 1 1 d . . . . .
O3 O 0.2535(2) 0.23150(12) 0.5184(2) 0.0297(6) Uani 1 1 d . . . . .
C1 C 0.4706(3) 0.07769(13) 0.2683(3) 0.0118(6) Uani 1 1 d . . . . .
C2 C 0.5133(3) 0.06765(14) 0.1576(3) 0.0132(6) Uani 1 1 d . . . . .
H2 H 0.4828 0.0931 0.0942 0.016 Uiso 1 1 calc R U . . .
C3 C 0.5998(3) 0.02088(14) 0.1388(3) 0.0154(7) Uani 1 1 d . . . . .
H3 H 0.6268 0.0142 0.0628 0.018 Uiso 1 1 calc R U . . .
C4 C 0.6466(3) -0.01584(14) 0.2313(3) 0.0150(7) Uani 1 1 d . . . . .
C5 C 0.6053(3) -0.00691(15) 0.3417(3) 0.0166(7) Uani 1 1 d . . . . .
H5 H 0.6368 -0.0322 0.4051 0.020 Uiso 1 1 calc R U . . .
C6 C 0.5173(3) 0.03938(14) 0.3587(3) 0.0161(7) Uani 1 1 d . . . . .
H6 H 0.4882 0.0450 0.4343 0.019 Uiso 1 1 calc R U . . .
C7 C 0.7406(3) -0.06558(16) 0.2118(3) 0.0205(7) Uani 1 1 d . . . . .
C8 C 0.1976(3) 0.24527(15) 0.4218(3) 0.0191(7) Uani 1 1 d . . . . .
C9 C 0.1077(3) 0.29974(16) 0.4121(3) 0.0258(8) Uani 1 1 d . . . . .
H9A H 0.0425 0.2961 0.4691 0.039 Uiso 1 1 calc R U . . .
H9B H 0.0631 0.3018 0.3329 0.039 Uiso 1 1 calc R U . . .
H9C H 0.1594 0.3366 0.4280 0.039 Uiso 1 1 calc R U . . .
C10 C 0.4968(4) 0.29025(16) 0.3496(4) 0.0315(10) Uani 1 1 d . . . B 1
H10A H 0.4214 0.3006 0.3940 0.038 Uiso 1 1 calc R U . B 1
H10B H 0.5744 0.3117 0.3874 0.038 Uiso 1 1 calc R U . B 1
C11 C 0.4692(4) 0.31454(17) 0.2256(4) 0.0405(11) Uani 1 1 d . . . B 1
H11A H 0.5412 0.3033 0.1792 0.061 Uiso 1 1 calc R U . B 1
H11B H 0.4616 0.3587 0.2280 0.061 Uiso 1 1 calc R U . B 1
H11C H 0.3871 0.2972 0.1897 0.061 Uiso 1 1 calc R U . B 1
C12 C 0.5785(4) 0.20342(18) 0.5200(3) 0.0322(9) Uani 1 1 d . . . C 1
H12A H 0.6399 0.2371 0.5404 0.039 Uiso 1 1 calc R U . C 1
H12B H 0.5006 0.2099 0.5635 0.039 Uiso 1 1 calc R U . C 1
C13 C 0.6429(4) 0.14617(19) 0.5629(4) 0.0418(11) Uani 1 1 d . . . C 1
H13A H 0.5797 0.1129 0.5534 0.063 Uiso 1 1 calc R U . C 1
H13B H 0.6740 0.1505 0.6459 0.063 Uiso 1 1 calc R U . C 1
H13C H 0.7174 0.1375 0.5177 0.063 Uiso 1 1 calc R U . C 1
C14 C 0.6666(3) 0.19469(16) 0.2821(3) 0.0208(8) Uani 1 1 d . . . . .
H14A H 0.6941 0.1521 0.2939 0.025 Uiso 1 1 calc R U . . .
H14B H 0.6389 0.2001 0.1978 0.025 Uiso 1 1 calc R U . . .
C15 C 0.7852(3) 0.23532(16) 0.3145(4) 0.0276(9) Uani 1 1 d . . . . .
H15A H 0.7602 0.2777 0.3012 0.041 Uiso 1 1 calc R U . . .
H15B H 0.8556 0.2249 0.2657 0.041 Uiso 1 1 calc R U . . .
H15C H 0.8158 0.2294 0.3972 0.041 Uiso 1 1 calc R U . . .
C16 C 0.0841(3) 0.05291(16) 0.3619(3) 0.0217(8) Uani 1 1 d . . . . .
H16A H 0.0192 0.0226 0.3303 0.026 Uiso 1 1 calc R U . . .
H16B H 0.1523 0.0313 0.4127 0.026 Uiso 1 1 calc R U . . .
C17 C 0.0154(3) 0.09815(18) 0.4369(3) 0.0287(9) Uani 1 1 d . . . . .
H17A H 0.0790 0.1282 0.4695 0.043 Uiso 1 1 calc R U . . .
H17B H -0.0217 0.0767 0.5009 0.043 Uiso 1 1 calc R U . . .
H17C H -0.0549 0.1186 0.3883 0.043 Uiso 1 1 calc R U . . .
C18 C 0.0371(3) 0.13370(15) 0.1601(3) 0.0195(7) Uani 1 1 d . . . . .
H18A H 0.0229 0.1700 0.2079 0.023 Uiso 1 1 calc R U . . .
H18B H 0.0733 0.1477 0.0876 0.023 Uiso 1 1 calc R U . . .
C19 C -0.0958(3) 0.10478(17) 0.1259(3) 0.0271(9) Uani 1 1 d . . . . .
H19A H -0.0856 0.0720 0.0699 0.041 Uiso 1 1 calc R U . . .
H19B H -0.1560 0.1353 0.0898 0.041 Uiso 1 1 calc R U . . .
H19C H -0.1312 0.0884 0.1959 0.041 Uiso 1 1 calc R U . . .
C20 C 0.1852(3) 0.02492(15) 0.1408(3) 0.0214(8) Uani 1 1 d . . . . .
H20A H 0.1000 0.0152 0.0970 0.026 Uiso 1 1 calc R U . . .
H20B H 0.2446 0.0392 0.0831 0.026 Uiso 1 1 calc R U . . .
C21 C 0.2421(4) -0.03342(16) 0.1965(4) 0.0329(10) Uani 1 1 d . . . . .
H21A H 0.3276 -0.0249 0.2388 0.049 Uiso 1 1 calc R U . . .
H21B H 0.2527 -0.0634 0.1351 0.049 Uiso 1 1 calc R U . . .
H21C H 0.1825 -0.0493 0.2511 0.049 Uiso 1 1 calc R U . . .
F1' F 0.8397(16) -0.0636(9) 0.3031(14) 0.063(6) Uani 0.238(13) 1 d . . P A 2
F2' F 0.6913(13) -0.1179(5) 0.223(3) 0.094(13) Uani 0.238(13) 1 d . . P A 2
F3' F 0.802(3) -0.0632(10) 0.1276(16) 0.085(12) Uani 0.238(13) 1 d . . P A 2
H1O H 0.317(4) 0.1418(15) 0.496(3) 0.017(11) Uiso 1 1 d . . . . .

loop_
_atom_site_aniso_label
_atom_site_aniso_U_11
_atom_site_aniso_U_22
_atom_site_aniso_U_33
_atom_site_aniso_U_23
_atom_site_aniso_U_13
_atom_site_aniso_U_12
Pt1 0.01183(6) 0.01043(6) 0.00925(6) -0.00006(5) 0.00151(4) 0.00050(5)
Cl1 0.0200(4) 0.0177(4) 0.0134(4) 0.0060(3) 0.0043(3) 0.0047(3)
P1 0.0163(4) 0.0170(4) 0.0153(4) -0.0025(4) 0.0014(3) -0.0037(3)
P2 0.0131(4) 0.0137(4) 0.0122(4) -0.0009(3) 0.0009(3) -0.0001(3)
F1 0.086(5) 0.052(4) 0.021(2) 0.019(2) 0.023(2) 0.057(4)
F2 0.052(3) 0.030(2) 0.045(3) -0.023(2) -0.010(2) 0.0186(19)
F3 0.027(2) 0.028(2) 0.099(6) -0.005(3) 0.028(2) 0.0052(16)
O1 0.0208(13) 0.0169(13) 0.0102(12) 0.0002(10) 0.0032(9) 0.0022(10)
O2 0.0173(12) 0.0125(12) 0.0240(13) -0.0019(10) 0.0021(10) 0.0043(9)
O3 0.0328(15) 0.0346(15) 0.0212(14) -0.0069(12) -0.0006(11) 0.0115(12)
C1 0.0113(15) 0.0100(15) 0.0139(16) -0.0026(12) -0.0008(12) 0.0006(12)
C2 0.0154(16) 0.0131(16) 0.0111(15) 0.0016(13) 0.0012(12) 0.0019(12)
C3 0.0186(17) 0.0159(17) 0.0119(16) -0.0021(13) 0.0027(13) 0.0026(13)
C4 0.0164(16) 0.0142(16) 0.0144(17) -0.0015(13) 0.0016(13) 0.0024(13)
C5 0.0224(18) 0.0177(17) 0.0100(16) 0.0052(13) 0.0026(13) 0.0057(14)
C6 0.0230(18) 0.0154(17) 0.0106(16) 0.0033(13) 0.0052(13) 0.0021(14)
C7 0.0231(19) 0.0197(18) 0.0192(18) 0.0015(15) 0.0055(14) 0.0081(15)
C8 0.0103(16) 0.0219(18) 0.026(2) -0.0007(15) 0.0060(14) -0.0014(13)
C9 0.0237(19) 0.0211(19) 0.034(2) -0.0098(16) 0.0070(16) 0.0016(15)
C10 0.0196(19) 0.022(2) 0.055(3) -0.0169(19) 0.0152(18) -0.0075(15)
C11 0.032(2) 0.017(2) 0.071(3) 0.009(2) -0.006(2) -0.0033(17)
C12 0.027(2) 0.039(2) 0.029(2) -0.0053(19) -0.0035(17) -0.0108(18)
C13 0.036(2) 0.047(3) 0.039(3) -0.005(2) -0.010(2) -0.007(2)
C14 0.0150(17) 0.0225(19) 0.0251(19) -0.0062(15) 0.0031(14) 0.0012(14)
C15 0.0157(18) 0.022(2) 0.045(2) -0.0067(18) 0.0055(16) 0.0000(15)
C16 0.0202(18) 0.026(2) 0.0187(18) 0.0050(15) -0.0003(14) -0.0064(15)
C17 0.0237(19) 0.044(2) 0.0196(19) 0.0007(17) 0.0077(15) -0.0063(17)
C18 0.0158(17) 0.0210(19) 0.0203(18) 0.0015(14) -0.0053(14) 0.0041(13)
C19 0.0171(18) 0.035(2) 0.028(2) -0.0026(17) -0.0033(15) 0.0050(16)
C20 0.0182(17) 0.0200(18) 0.026(2) -0.0094(15) 0.0011(15) 0.0003(14)
C21 0.029(2) 0.0171(19) 0.052(3) -0.0076(18) -0.0003(19) 0.0010(16)
F1' 0.049(9) 0.055(11) 0.077(11) -0.032(9) -0.036(7) 0.041(8)
F2' 0.038(8) 0.009(6) 0.24(4) -0.015(11) 0.022(13) 0.000(5)
F3' 0.15(3) 0.082(19) 0.040(11) 0.042(11) 0.072(14) 0.090(19)

loop_
_atom_type_symbol
_atom_type_description
_atom_type_scat_dispersion_real
_atom_type_scat_dispersion_imag
_atom_type_scat_source
C C 0.0033 0.0016 'International Tables Vol C Tables 4.2.6.8 and 6.1.1.4'
H H 0.0000 0.0000 'International Tables Vol C Tables 4.2.6.8 and 6.1.1.4'
O O 0.0106 0.0060 'International Tables Vol C Tables 4.2.6.8 and 6.1.1.4'
F F 0.0171 0.0103 'International Tables Vol C Tables 4.2.6.8 and 6.1.1.4'
P P 0.1023 0.0942 'International Tables Vol C Tables 4.2.6.8 and 6.1.1.4'
Cl Cl 0.1484 0.1585 'International Tables Vol C Tables 4.2.6.8 and 6.1.1.4'
Pt Pt -1.7033 8.3905 'International Tables Vol C Tables 4.2.6.8 and 6.1.1.4'

loop_
_geom_angle_atom_site_label_1
_geom_angle_atom_site_label_2
_geom_angle_atom_site_label_3
_geom_angle
O1 Pt1 C1 88.73(11)
O1 Pt1 O2 93.37(9)
C1 Pt1 O2 177.57(10)
O1 Pt1 Cl1 176.85(7)
C1 Pt1 Cl1 92.95(9)
O2 Pt1 Cl1 84.90(6)
O1 Pt1 P2 88.62(7)
C1 Pt1 P2 91.72(8)
O2 Pt1 P2 87.12(6)
Cl1 Pt1 P2 88.65(3)
O1 Pt1 P1 90.40(7)
C1 Pt1 P1 89.63(8)
O2 Pt1 P1 91.57(6)
Cl1 Pt1 P1 92.28(3)
P2 Pt1 P1 178.32(3)
C14 P1 C12 109.00(18)
C14 P1 C10 104.44(17)
C12 P1 C10 100.11(19)
C14 P1 Pt1 112.57(11)
C12 P1 Pt1 114.86(13)
C10 P1 Pt1 114.71(12)
C16 P2 C20 105.50(16)
C16 P2 C18 107.48(16)
C20 P2 C18 103.86(16)
C16 P2 Pt1 113.62(11)
C20 P2 Pt1 116.60(11)
C18 P2 Pt1 109.02(11)
Pt1 O1 H1O 103(3)
C8 O2 Pt1 125.7(2)
C6 C1 C2 117.7(3)
C6 C1 Pt1 120.0(2)
C2 C1 Pt1 122.2(2)
C3 C2 C1 121.0(3)
C3 C2 H2 119.5
C1 C2 H2 119.5
C4 C3 C2 119.8(3)
C4 C3 H3 120.1
C2 C3 H3 120.1
C5 C4 C3 120.2(3)
C5 C4 C7 119.8(3)
C3 C4 C7 120.0(3)
C4 C5 C6 119.3(3)
C4 C5 H5 120.3
C6 C5 H5 120.3
C1 C6 C5 121.9(3)
C1 C6 H6 119.1
C5 C6 H6 119.1
F3' C7 F2' 111.1(13)
F1 C7 F2 106.3(4)
F1 C7 F3 106.9(4)
F2 C7 F3 101.9(4)
F3' C7 F1' 102.0(13)
F2' C7 F1' 102.8(12)
F3' C7 C4 118.6(8)
F2' C7 C4 112.8(7)
F1 C7 C4 116.0(3)
F2 C7 C4 112.4(3)
F3 C7 C4 112.2(4)
F1' C7 C4 107.5(6)
O3 C8 O2 126.0(3)
O3 C8 C9 119.3(3)
O2 C8 C9 114.6(3)
C8 C9 H9A 109.5
C8 C9 H9B 109.5
H9A C9 H9B 109.5
C8 C9 H9C 109.5
H9A C9 H9C 109.5
H9B C9 H9C 109.5
C11 C10 P1 116.4(3)
C11 C10 H10A 108.2
P1 C10 H10A 108.2
C11 C10 H10B 108.2
P1 C10 H10B 108.2
H10A C10 H10B 107.3
C10 C11 H11A 109.5
C10 C11 H11B 109.5
H11A C11 H11B 109.5
C10 C11 H11C 109.5
H11A C11 H11C 109.5
H11B C11 H11C 109.5
C13 C12 P1 117.0(3)
C13 C12 H12A 108.0
P1 C12 H12A 108.0
C13 C12 H12B 108.0
P1 C12 H12B 108.0
H12A C12 H12B 107.3
C12 C13 H13A 109.5
C12 C13 H13B 109.5
H13A C13 H13B 109.5
C12 C13 H13C 109.5
H13A C13 H13C 109.5
H13B C13 H13C 109.5
C15 C14 P1 115.3(2)
C15 C14 H14A 108.5
P1 C14 H14A 108.5
C15 C14 H14B 108.5
P1 C14 H14B 108.5
H14A C14 H14B 107.5
C14 C15 H15A 109.5
C14 C15 H15B 109.5
H15A C15 H15B 109.5
C14 C15 H15C 109.5
H15A C15 H15C 109.5
H15B C15 H15C 109.5
C17 C16 P2 114.2(2)
C17 C16 H16A 108.7
P2 C16 H16A 108.7
C17 C16 H16B 108.7
P2 C16 H16B 108.7
H16A C16 H16B 107.6
C16 C17 H17A 109.5
C16 C17 H17B 109.5
H17A C17 H17B 109.5
C16 C17 H17C 109.5
H17A C17 H17C 109.5
H17B C17 H17C 109.5
C19 C18 P2 116.9(2)
C19 C18 H18A 108.1
P2 C18 H18A 108.1
C19 C18 H18B 108.1
P2 C18 H18B 108.1
H18A C18 H18B 107.3
C18 C19 H19A 109.5
C18 C19 H19B 109.5
H19A C19 H19B 109.5
C18 C19 H19C 109.5
H19A C19 H19C 109.5
H19B C19 H19C 109.5
C21 C20 P2 116.2(3)
C21 C20 H20A 108.2
P2 C20 H20A 108.2
C21 C20 H20B 108.2
P2 C20 H20B 108.2
H20A C20 H20B 107.4
C20 C21 H21A 109.5
C20 C21 H21B 109.5
H21A C21 H21B 109.5
C20 C21 H21C 109.5
H21A C21 H21C 109.5
H21B C21 H21C 109.5

loop_
_geom_bond_atom_site_label_1
_geom_bond_atom_site_label_2
_geom_bond_distance
Pt1 O1 2.006(2)
Pt1 C1 2.054(3)
Pt1 O2 2.141(2)
Pt1 Cl1 2.3539(8)
Pt1 P2 2.3616(8)
Pt1 P1 2.3665(9)
P1 C14 1.809(3)
P1 C12 1.823(4)
P1 C10 1.845(4)
P2 C16 1.814(3)
P2 C20 1.821(3)
P2 C18 1.818(3)
F1 C7 1.300(4)
F2 C7 1.347(5)
F3 C7 1.349(6)
O1 H1O 0.75(3)
O2 C8 1.265(4)
O3 C8 1.238(4)
C1 C6 1.390(4)
C1 C2 1.398(4)
C2 C3 1.392(4)
C2 H2 0.9500
C3 C4 1.386(4)
C3 H3 0.9500
C4 C5 1.385(4)
C4 C7 1.493(4)
C5 C6 1.390(4)
C5 H5 0.9500
C6 H6 0.9500
C7 F3' 1.198(15)
C7 F2' 1.275(13)
C7 F1' 1.391(12)
C8 C9 1.515(5)
C9 H9A 0.9800
C9 H9B 0.9800
C9 H9C 0.9800
C10 C11 1.523(6)
C10 H10A 0.9900
C10 H10B 0.9900
C11 H11A 0.9800
C11 H11B 0.9800
C11 H11C 0.9800
C12 C13 1.491(5)
C12 H12A 0.9900
C12 H12B 0.9900
C13 H13A 0.9800
C13 H13B 0.9800
C13 H13C 0.9800
C14 C15 1.530(4)
C14 H14A 0.9900
C14 H14B 0.9900
C15 H15A 0.9800
C15 H15B 0.9800
C15 H15C 0.9800
C16 C17 1.532(5)
C16 H16A 0.9900
C16 H16B 0.9900
C17 H17A 0.9800
C17 H17B 0.9800
C17 H17C 0.9800
C18 C19 1.523(5)
C18 H18A 0.9900
C18 H18B 0.9900
C19 H19A 0.9800
C19 H19B 0.9800
C19 H19C 0.9800
C20 C21 1.531(5)
C20 H20A 0.9900
C20 H20B 0.9900
C21 H21A 0.9800
C21 H21B 0.9800
C21 H21C 0.9800

loop_
_geom_torsion_atom_site_label_1
_geom_torsion_atom_site_label_2
_geom_torsion_atom_site_label_3
_geom_torsion_atom_site_label_4
_geom_torsion
C6 C1 C2 C3 -0.1(5)
Pt1 C1 C2 C3 179.2(2)
C1 C2 C3 C4 -1.1(5)
C2 C3 C4 C5 1.4(5)
C2 C3 C4 C7 -179.3(3)
C3 C4 C5 C6 -0.4(5)
C7 C4 C5 C6 -179.7(3)
C2 C1 C6 C5 1.1(5)
Pt1 C1 C6 C5 -178.2(2)
C4 C5 C6 C1 -0.9(5)
C5 C4 C7 F3' -160.5(19)
C3 C4 C7 F3' 20(2)
C5 C4 C7 F2' 67.1(17)
C3 C4 C7 F2' -112.3(16)
C5 C4 C7 F1 5.1(6)
C3 C4 C7 F1 -174.2(5)
C5 C4 C7 F2 127.7(4)
C3 C4 C7 F2 -51.7(5)
C5 C4 C7 F3 -118.1(5)
C3 C4 C7 F3 62.5(5)
C5 C4 C7 F1' -45.6(12)
C3 C4 C7 F1' 135.1(12)
Pt1 O2 C8 O3 -5.0(5)
Pt1 O2 C8 C9 172.7(2)
C14 P1 C10 C11 58.8(3)
C12 P1 C10 C11 171.6(3)
Pt1 P1 C10 C11 -64.9(3)
C14 P1 C12 C13 -56.5(3)
C10 P1 C12 C13 -165.7(3)
Pt1 P1 C12 C13 70.9(3)
C12 P1 C14 C15 -54.5(3)
C10 P1 C14 C15 51.8(3)
Pt1 P1 C14 C15 176.9(2)
C20 P2 C16 C17 -161.8(2)
C18 P2 C16 C17 -51.4(3)
Pt1 P2 C16 C17 69.3(3)
C16 P2 C18 C19 -49.9(3)
C20 P2 C18 C19 61.6(3)
Pt1 P2 C18 C19 -173.4(2)
C16 P2 C20 C21 -44.9(3)
C18 P2 C20 C21 -157.9(3)
Pt1 P2 C20 C21 82.2(3)
